data_4079720
loop_
_publ_author_name
'Cui, Haiyan'
'Ma, Bing'
'Cui, Chunming'

_publ_section_title
;
 Metal-Free, Stereospecific Bis-Silylation of Functionalized Alkynes with
 NHC-Supported Silylaminosilylene
;
_journal_issue 21
_journal_name_full Organometallics
_journal_page_first 7339
_journal_paper_doi 10.1021/om3009958
_journal_volume 31
_journal_year 2012
_chemical_formula_moiety 'C34 H52 Cl N3 Si2'
_chemical_formula_sum 'C34 H52 Cl N3 Si2'
_chemical_formula_weight 594.42
_chemical_name_common 2a
_chemical_name_systematic
; 
 ? 
;
_space_group_IT_number 2
_symmetry_cell_setting triclinic
_symmetry_space_group_name_Hall '-P 1'
_symmetry_space_group_name_H-M 'P -1'
_atom_sites_solution_hydrogens geom
_atom_sites_solution_primary direct
_atom_sites_solution_secondary difmap
_audit_creation_method SHELXL-97
_cell_angle_alpha 93.009(15)
_cell_angle_beta 90.754(11)
_cell_angle_gamma 97.067(15)
_cell_formula_units_Z 4
_cell_length_a 10.115(6)
_cell_length_b 16.201(10)
_cell_length_c 22.210(13)
_cell_measurement_reflns_used 10832
_cell_measurement_temperature 113(2)
_cell_measurement_theta_max 27.8
_cell_measurement_theta_min 1.6
_cell_volume 3606(4)
_computing_cell_refinement 'CrystalClear-SM Expert 2.0 r2'
_computing_data_collection 'CrystalClear-SM Expert 2.0 r2 (Rigaku, 2009)'
_computing_data_reduction 'CrystalClear-SM Expert 2.0 r2'
_computing_molecular_graphics 'Bruker SHELXTL'
_computing_publication_material 'Bruker SHELXTL'
_computing_structure_refinement 'SHELXL-97 (Sheldrick, 1997)'
_computing_structure_solution 'SHELXS-97 (Sheldrick, 1990)'
_diffrn_ambient_temperature 113(2)
_diffrn_detector_area_resol_mean 14.6
_diffrn_measured_fraction_theta_full 0.966
_diffrn_measured_fraction_theta_max 0.966
_diffrn_measurement_device_type 'Bruker P4'
_diffrn_measurement_method '\w scans'
_diffrn_radiation_monochromator graphite
_diffrn_radiation_source 'fine-focus sealed tube'
_diffrn_radiation_type MoK\a
_diffrn_radiation_wavelength 0.71073
_diffrn_reflns_av_R_equivalents 0.0930
_diffrn_reflns_av_sigmaI/netI 0.2053
_diffrn_reflns_limit_h_max 13
_diffrn_reflns_limit_h_min -13
_diffrn_reflns_limit_k_max 17
_diffrn_reflns_limit_k_min -21
_diffrn_reflns_limit_l_max 28
_diffrn_reflns_limit_l_min -28
_diffrn_reflns_number 31715
_diffrn_reflns_theta_full 27.73
_diffrn_reflns_theta_max 27.73
_diffrn_reflns_theta_min 1.52
_diffrn_standards_decay_% 0
_diffrn_standards_interval_count 0
_diffrn_standards_interval_time 0
_diffrn_standards_number 0
_exptl_absorpt_coefficient_mu 0.197
_exptl_absorpt_correction_T_max 0.9653
_exptl_absorpt_correction_T_min 0.9578
_exptl_absorpt_correction_type multi-scan
_exptl_absorpt_process_details Crystalclear
_exptl_crystal_colour Yellow
_exptl_crystal_density_diffrn 1.095
_exptl_crystal_density_method 'not measured'
_exptl_crystal_description Prism
_exptl_crystal_F_000 1288
_exptl_crystal_size_max 0.22
_exptl_crystal_size_mid 0.20
_exptl_crystal_size_min 0.18
_refine_diff_density_max 0.703
_refine_diff_density_min -0.386
_refine_diff_density_rms 0.095
_refine_ls_extinction_method none
_refine_ls_goodness_of_fit_ref 1.089
_refine_ls_hydrogen_treatment constr
_refine_ls_matrix_type full
_refine_ls_number_parameters 747
_refine_ls_number_reflns 16387
_refine_ls_number_restraints 0
_refine_ls_restrained_S_all 1.089
_refine_ls_R_factor_all 0.1764
_refine_ls_R_factor_gt 0.1051
_refine_ls_shift/su_max 0.000
_refine_ls_shift/su_mean 0.000
_refine_ls_structure_factor_coef Fsqd
_refine_ls_weighting_details 'calc w=1/[\s^2^(Fo^2^)+(0.1141P)^2^+0.0000P] where P=(Fo^2^+2Fc^2^)/3'
_refine_ls_weighting_scheme calc
_refine_ls_wR_factor_gt 0.3007
_refine_ls_wR_factor_ref 0.3323
_reflns_number_gt 7253
_reflns_number_total 16387
_reflns_threshold_expression >2sigma(I)
_cod_data_source_file om3009958_si_002.cif
_cod_data_source_block shelx
_cod_depositor_comments
;
The following automatic conversions were performed:

'_exptl_absorpt_correction_type' value 'Multi-scan' changed to
'multi-scan' according to
/home/saulius/struct/CIF-dictionaries/cif_core.dic dictionary named
'cif_core.dic' version 2.4.2 from 2011-04-26.

Automatic conversion script
Id: cif_fix_values 1891 2012-01-12 08:04:46Z andrius 
;
_cod_original_sg_symbol_H-M P-1
_cod_database_code 4079720

loop_
_symmetry_equiv_pos_as_xyz
'x, y, z'
'-x, -y, -z'

loop_
_atom_site_label
_atom_site_type_symbol
_atom_site_fract_x
_atom_site_fract_y
_atom_site_fract_z
_atom_site_U_iso_or_equiv
_atom_site_adp_type
_atom_site_occupancy
_atom_site_symmetry_multiplicity
_atom_site_calc_flag
_atom_site_refinement_flags
Si1 Si 0.36084(15) 0.65840(10) 0.12256(7) 0.0275(4) Uani 1 1 d .
Si2 Si 0.36721(15) 0.88822(11) 0.08184(7) 0.0306(4) Uani 1 1 d .
Si3 Si 0.67388(15) 0.12507(11) 0.37578(7) 0.0300(4) Uani 1 1 d .
Si4 Si 0.75366(16) 0.36506(12) 0.39520(8) 0.0357(4) Uani 1 1 d .
Cl1 Cl 0.53252(13) 0.68598(10) 0.06821(6) 0.0337(4) Uani 1 1 d .
Cl2 Cl 0.52499(14) 0.16944(10) 0.43347(7) 0.0370(4) Uani 1 1 d .
N1 N 0.3908(5) 0.6628(3) 0.1935(2) 0.0345(12) Uani 1 1 d .
N2 N 0.2631(4) 0.5273(3) 0.0261(2) 0.0300(11) Uani 1 1 d .
N3 N 0.2629(4) 0.4744(3) 0.1147(2) 0.0299(11) Uani 1 1 d .
N4 N 0.6241(5) 0.1002(3) 0.3075(2) 0.0339(12) Uani 1 1 d .
N5 N 0.7437(4) 0.0215(3) 0.4753(2) 0.0302(11) Uani 1 1 d .
N6 N 0.7178(5) -0.0537(3) 0.3900(2) 0.0320(12) Uani 1 1 d .
C1 C 0.4272(6) 0.6476(4) 0.2511(3) 0.0326(14) Uani 1 1 d .
C2 C 0.3340(6) 0.6569(4) 0.2991(3) 0.0350(14) Uani 1 1 d .
C3 C 0.3713(7) 0.6416(5) 0.3588(3) 0.0477(18) Uani 1 1 d .
H3 H 0.3103 0.6477 0.3904 0.057 Uiso 1 1 calc R
C4 C 0.4944(7) 0.6180(5) 0.3719(3) 0.0490(19) Uani 1 1 d .
H4 H 0.5189 0.6095 0.4123 0.059 Uiso 1 1 calc R
C5 C 0.5823(7) 0.6069(4) 0.3255(3) 0.0454(17) Uani 1 1 d .
H5 H 0.6664 0.5898 0.3350 0.054 Uiso 1 1 calc R
C6 C 0.5522(6) 0.6198(4) 0.2659(3) 0.0356(14) Uani 1 1 d .
C7 C 0.1995(6) 0.6832(4) 0.2845(3) 0.0402(16) Uani 1 1 d .
H7 H 0.1694 0.6540 0.2450 0.048 Uiso 1 1 calc R
C8 C 0.0890(6) 0.6587(5) 0.3298(3) 0.0509(19) Uani 1 1 d .
H8A H 0.0770 0.5980 0.3326 0.076 Uiso 1 1 calc R
H8B H 0.0054 0.6769 0.3160 0.076 Uiso 1 1 calc R
H8C H 0.1146 0.6855 0.3695 0.076 Uiso 1 1 calc R
C9 C 0.2089(6) 0.7773(4) 0.2748(3) 0.0432(16) Uani 1 1 d .
H9A H 0.2350 0.8088 0.3129 0.065 Uiso 1 1 calc R
H9B H 0.1221 0.7909 0.2611 0.065 Uiso 1 1 calc R
H9C H 0.2757 0.7921 0.2444 0.065 Uiso 1 1 calc R
C10 C 0.6507(6) 0.6084(4) 0.2150(3) 0.0343(14) Uani 1 1 d .
H10 H 0.5974 0.5927 0.1770 0.041 Uiso 1 1 calc R
C11 C 0.7379(6) 0.6916(4) 0.2059(3) 0.0461(17) Uani 1 1 d .
H11A H 0.6806 0.7352 0.2000 0.069 Uiso 1 1 calc R
H11B H 0.7932 0.6856 0.1704 0.069 Uiso 1 1 calc R
H11C H 0.7954 0.7070 0.2416 0.069 Uiso 1 1 calc R
C12 C 0.7393(7) 0.5388(5) 0.2251(3) 0.0521(19) Uani 1 1 d .
H12A H 0.8001 0.5554 0.2595 0.078 Uiso 1 1 calc R
H12B H 0.7911 0.5297 0.1888 0.078 Uiso 1 1 calc R
H12C H 0.6829 0.4871 0.2333 0.078 Uiso 1 1 calc R
C13 C 0.2924(5) 0.5469(4) 0.0863(2) 0.0295(13) Uani 1 1 d .
C14 C 0.2152(5) 0.4421(4) 0.0175(3) 0.0332(14) Uani 1 1 d .
C15 C 0.2152(5) 0.4096(4) 0.0726(3) 0.0324(14) Uani 1 1 d .
C16 C 0.2844(5) 0.5898(4) -0.0221(2) 0.0339(14) Uani 1 1 d .
H16 H 0.3136 0.6451 -0.0008 0.041 Uiso 1 1 calc R
C17 C 0.1559(6) 0.5986(5) -0.0563(3) 0.0476(18) Uani 1 1 d .
H17A H 0.1308 0.5488 -0.0829 0.071 Uiso 1 1 calc R
H17B H 0.1694 0.6477 -0.0805 0.071 Uiso 1 1 calc R
H17C H 0.0847 0.6050 -0.0276 0.071 Uiso 1 1 calc R
C18 C 0.3998(6) 0.5701(5) -0.0632(3) 0.0436(17) Uani 1 1 d .
H18A H 0.4793 0.5660 -0.0384 0.065 Uiso 1 1 calc R
H18B H 0.4191 0.6147 -0.0911 0.065 Uiso 1 1 calc R
H18C H 0.3741 0.5171 -0.0862 0.065 Uiso 1 1 calc R
C19 C 0.1693(6) 0.3977(5) -0.0425(3) 0.0464(18) Uani 1 1 d .
H19A H 0.1487 0.3379 -0.0372 0.070 Uiso 1 1 calc R
H19B H 0.2402 0.4070 -0.0719 0.070 Uiso 1 1 calc R
H19C H 0.0894 0.4197 -0.0571 0.070 Uiso 1 1 calc R
C20 C 0.1783(6) 0.3207(4) 0.0873(3) 0.0455(17) Uani 1 1 d .
H20A H 0.1403 0.2885 0.0512 0.068 Uiso 1 1 calc R
H20B H 0.1124 0.3178 0.1193 0.068 Uiso 1 1 calc R
H20C H 0.2579 0.2976 0.1009 0.068 Uiso 1 1 calc R
C21 C 0.2677(6) 0.4704(4) 0.1822(2) 0.0351(15) Uani 1 1 d .
H21 H 0.3093 0.5266 0.1983 0.042 Uiso 1 1 calc R
C22 C 0.1274(7) 0.4586(5) 0.2074(3) 0.055(2) Uani 1 1 d .
H22A H 0.0759 0.5007 0.1920 0.082 Uiso 1 1 calc R
H22B H 0.1325 0.4647 0.2515 0.082 Uiso 1 1 calc R
H22C H 0.0836 0.4029 0.1948 0.082 Uiso 1 1 calc R
C23 C 0.3577(8) 0.4080(5) 0.2040(3) 0.059(2) Uani 1 1 d .
H23A H 0.3099 0.3516 0.1995 0.089 Uiso 1 1 calc R
H23B H 0.3822 0.4215 0.2466 0.089 Uiso 1 1 calc R
H23C H 0.4384 0.4111 0.1799 0.089 Uiso 1 1 calc R
C24 C 0.2291(5) 0.7202(4) 0.0966(2) 0.0291(13) Uani 1 1 d .
H24 H 0.1443 0.6876 0.0936 0.035 Uiso 1 1 calc R
C25 C 0.2223(5) 0.7990(4) 0.0809(2) 0.0310(14) Uani 1 1 d .
C26 C 0.0890(5) 0.8250(4) 0.0641(3) 0.0302(13) Uani 1 1 d .
C27 C 0.0672(6) 0.8554(4) 0.0074(3) 0.0390(15) Uani 1 1 d .
H27 H 0.1377 0.8595 -0.0205 0.047 Uiso 1 1 calc R
C28 C -0.0546(7) 0.8798(4) -0.0092(3) 0.0482(18) Uani 1 1 d .
H28 H -0.0677 0.8991 -0.0482 0.058 Uiso 1 1 calc R
C29 C -0.1583(7) 0.8754(5) 0.0327(4) 0.055(2) Uani 1 1 d .
H29 H -0.2411 0.8937 0.0226 0.066 Uiso 1 1 calc R
C30 C -0.1392(7) 0.8445(5) 0.0889(4) 0.059(2) Uani 1 1 d .
H30 H -0.2098 0.8400 0.1168 0.070 Uiso 1 1 calc R
C31 C -0.0164(6) 0.8199(4) 0.1044(3) 0.0437(17) Uani 1 1 d .
H31 H -0.0041 0.7993 0.1431 0.052 Uiso 1 1 calc R
C32 C 0.4542(6) 0.8848(4) 0.0073(3) 0.0431(17) Uani 1 1 d .
H32A H 0.3921 0.8944 -0.0251 0.065 Uiso 1 1 calc R
H32B H 0.4847 0.8301 0.0001 0.065 Uiso 1 1 calc R
H32C H 0.5309 0.9282 0.0083 0.065 Uiso 1 1 calc R
C33 C 0.4882(6) 0.8842(4) 0.1463(3) 0.0382(15) Uani 1 1 d .
H33A H 0.5672 0.9245 0.1410 0.057 Uiso 1 1 calc R
H33B H 0.5147 0.8281 0.1470 0.057 Uiso 1 1 calc R
H33C H 0.4459 0.8979 0.1843 0.057 Uiso 1 1 calc R
C34 C 0.2903(6) 0.9876(4) 0.0920(3) 0.0409(16) Uani 1 1 d .
H34A H 0.3607 1.0345 0.0987 0.061 Uiso 1 1 calc R
H34B H 0.2319 0.9846 0.1268 0.061 Uiso 1 1 calc R
H34C H 0.2381 0.9955 0.0557 0.061 Uiso 1 1 calc R
C35 C 0.5825(6) 0.1345(4) 0.2546(3) 0.0309(13) Uani 1 1 d .
C36 C 0.6775(6) 0.1614(4) 0.2096(3) 0.0331(14) Uani 1 1 d .
C37 C 0.6333(7) 0.1950(4) 0.1573(3) 0.0441(17) Uani 1 1 d .
H37 H 0.6966 0.2139 0.1283 0.053 Uiso 1 1 calc R
C38 C 0.5004(7) 0.2013(4) 0.1466(3) 0.0433(17) Uani 1 1 d .
H38 H 0.4730 0.2247 0.1109 0.052 Uiso 1 1 calc R
C39 C 0.4057(6) 0.1729(4) 0.1892(3) 0.0365(15) Uani 1 1 d .
H39 H 0.3142 0.1777 0.1822 0.044 Uiso 1 1 calc R
C40 C 0.4452(6) 0.1375(4) 0.2418(3) 0.0324(14) Uani 1 1 d .
C41 C 0.8247(6) 0.1529(4) 0.2174(3) 0.0423(17) Uani 1 1 d .
H41 H 0.8380 0.1345 0.2592 0.051 Uiso 1 1 calc R
C42 C 0.8645(8) 0.0846(7) 0.1733(4) 0.086(3) Uani 1 1 d .
H42A H 0.8237 0.0300 0.1853 0.129 Uiso 1 1 calc R
H42B H 0.9617 0.0862 0.1740 0.129 Uiso 1 1 calc R
H42C H 0.8337 0.0939 0.1325 0.129 Uiso 1 1 calc R
C43 C 0.9132(7) 0.2363(5) 0.2123(5) 0.083(3) Uani 1 1 d .
H43A H 0.9070 0.2544 0.1710 0.124 Uiso 1 1 calc R
H43B H 1.0059 0.2293 0.2219 0.124 Uiso 1 1 calc R
H43C H 0.8832 0.2783 0.2405 0.124 Uiso 1 1 calc R
C44 C 0.3396(6) 0.1023(4) 0.2868(3) 0.0361(15) Uani 1 1 d .
H44 H 0.3761 0.1173 0.3285 0.043 Uiso 1 1 calc R
C45 C 0.2063(7) 0.1363(5) 0.2814(3) 0.059(2) Uani 1 1 d .
H45A H 0.1610 0.1142 0.2437 0.088 Uiso 1 1 calc R
H45B H 0.2213 0.1972 0.2817 0.088 Uiso 1 1 calc R
H45C H 0.1508 0.1193 0.3156 0.088 Uiso 1 1 calc R
C46 C 0.3174(7) 0.0070(5) 0.2786(3) 0.0494(18) Uani 1 1 d .
H46A H 0.2786 -0.0094 0.2384 0.074 Uiso 1 1 calc R
H46B H 0.2566 -0.0154 0.3094 0.074 Uiso 1 1 calc R
H46C H 0.4029 -0.0150 0.2827 0.074 Uiso 1 1 calc R
C47 C 0.7133(5) 0.0250(4) 0.4146(3) 0.0288(13) Uani 1 1 d .
C48 C 0.7688(5) -0.0582(4) 0.4876(3) 0.0319(14) Uani 1 1 d .
C49 C 0.7520(6) -0.1059(4) 0.4347(3) 0.0338(14) Uani 1 1 d .
C50 C 0.7465(6) 0.0948(4) 0.5196(3) 0.0364(15) Uani 1 1 d .
H50 H 0.7354 0.1442 0.4958 0.044 Uiso 1 1 calc R
C51 C 0.8821(6) 0.1138(5) 0.5533(3) 0.0476(18) Uani 1 1 d .
H51A H 0.8921 0.0699 0.5811 0.071 Uiso 1 1 calc R
H51B H 0.8864 0.1676 0.5760 0.071 Uiso 1 1 calc R
H51C H 0.9541 0.1159 0.5240 0.071 Uiso 1 1 calc R
C52 C 0.6283(6) 0.0843(5) 0.5627(3) 0.0457(18) Uani 1 1 d .
H52A H 0.5451 0.0699 0.5393 0.068 Uiso 1 1 calc R
H52B H 0.6245 0.1366 0.5866 0.068 Uiso 1 1 calc R
H52C H 0.6399 0.0398 0.5898 0.068 Uiso 1 1 calc R
C53 C 0.8091(6) -0.0862(5) 0.5490(3) 0.0440(17) Uani 1 1 d .
H53A H 0.7993 -0.1472 0.5482 0.066 Uiso 1 1 calc R
H53B H 0.7518 -0.0652 0.5800 0.066 Uiso 1 1 calc R
H53C H 0.9021 -0.0641 0.5583 0.066 Uiso 1 1 calc R
C54 C 0.7613(7) -0.1982(4) 0.4250(3) 0.0472(18) Uani 1 1 d .
H54A H 0.7995 -0.2187 0.4613 0.071 Uiso 1 1 calc R
H54B H 0.8184 -0.2075 0.3906 0.071 Uiso 1 1 calc R
H54C H 0.6721 -0.2280 0.4168 0.071 Uiso 1 1 calc R
C55 C 0.7035(6) -0.0758(4) 0.3239(3) 0.0368(15) Uani 1 1 d .
H55 H 0.6714 -0.0270 0.3049 0.044 Uiso 1 1 calc R
C56 C 0.8415(6) -0.0856(5) 0.2972(3) 0.0509(19) Uani 1 1 d .
H56A H 0.9005 -0.0331 0.3038 0.076 Uiso 1 1 calc R
H56B H 0.8314 -0.0998 0.2538 0.076 Uiso 1 1 calc R
H56C H 0.8801 -0.1300 0.3170 0.076 Uiso 1 1 calc R
C57 C 0.5989(6) -0.1503(4) 0.3090(3) 0.0404(16) Uani 1 1 d .
H57A H 0.6297 -0.2006 0.3240 0.061 Uiso 1 1 calc R
H57B H 0.5845 -0.1574 0.2653 0.061 Uiso 1 1 calc R
H57C H 0.5150 -0.1409 0.3283 0.061 Uiso 1 1 calc R
C58 C 0.8332(6) 0.1961(4) 0.3962(3) 0.0355(15) Uani 1 1 d .
H58 H 0.9079 0.1666 0.4007 0.043 Uiso 1 1 calc R
C59 C 0.8641(6) 0.2792(4) 0.4058(3) 0.0334(14) Uani 1 1 d .
C60 C 1.0058(6) 0.3115(4) 0.4244(3) 0.0375(15) Uani 1 1 d .
C61 C 1.1093(7) 0.3040(5) 0.3835(4) 0.059(2) Uani 1 1 d .
H61 H 1.0896 0.2781 0.3445 0.071 Uiso 1 1 calc R
C62 C 1.2407(8) 0.3343(6) 0.3998(5) 0.077(3) Uani 1 1 d .
H62 H 1.3093 0.3285 0.3716 0.092 Uiso 1 1 calc R
C63 C 1.2727(8) 0.3721(6) 0.4553(5) 0.076(3) Uani 1 1 d .
H63 H 1.3628 0.3924 0.4655 0.091 Uiso 1 1 calc R
C64 C 1.1720(8) 0.3811(5) 0.4973(4) 0.065(2) Uani 1 1 d .
H64 H 1.1930 0.4077 0.5360 0.078 Uiso 1 1 calc R
C65 C 1.0401(6) 0.3500(4) 0.4811(3) 0.0481(18) Uani 1 1 d .
H65 H 0.9720 0.3552 0.5096 0.058 Uiso 1 1 calc R
C66 C 0.6731(7) 0.3951(4) 0.4678(3) 0.0472(17) Uani 1 1 d .
H66A H 0.6155 0.4381 0.4606 0.071 Uiso 1 1 calc R
H66B H 0.7422 0.4167 0.4979 0.071 Uiso 1 1 calc R
H66C H 0.6196 0.3460 0.4827 0.071 Uiso 1 1 calc R
C67 C 0.8718(6) 0.4564(4) 0.3711(3) 0.0472(17) Uani 1 1 d .
H67A H 0.9152 0.4405 0.3338 0.071 Uiso 1 1 calc R
H67B H 0.9395 0.4729 0.4028 0.071 Uiso 1 1 calc R
H67C H 0.8219 0.5033 0.3641 0.071 Uiso 1 1 calc R
C68 C 0.6241(6) 0.3378(5) 0.3339(3) 0.0496(19) Uani 1 1 d .
H68A H 0.5615 0.2903 0.3452 0.074 Uiso 1 1 calc R
H68B H 0.6673 0.3230 0.2963 0.074 Uiso 1 1 calc R
H68C H 0.5758 0.3857 0.3281 0.074 Uiso 1 1 calc R

loop_
_atom_site_aniso_label
_atom_site_aniso_U_11
_atom_site_aniso_U_22
_atom_site_aniso_U_33
_atom_site_aniso_U_23
_atom_site_aniso_U_13
_atom_site_aniso_U_12
Si1 0.0262(8) 0.0287(10) 0.0282(8) -0.0011(7) 0.0020(6) 0.0062(7)
Si2 0.0281(8) 0.0311(10) 0.0327(9) 0.0003(8) 0.0011(6) 0.0042(7)
Si3 0.0285(8) 0.0334(10) 0.0282(8) -0.0017(7) 0.0025(6) 0.0056(7)
Si4 0.0321(9) 0.0356(11) 0.0407(10) 0.0021(8) 0.0019(7) 0.0086(8)
Cl1 0.0267(7) 0.0420(10) 0.0329(8) -0.0003(7) 0.0048(6) 0.0061(6)
Cl2 0.0310(8) 0.0439(10) 0.0359(8) -0.0063(7) 0.0044(6) 0.0070(7)
N1 0.041(3) 0.037(3) 0.026(3) -0.003(2) -0.003(2) 0.006(2)
N2 0.023(2) 0.039(3) 0.028(2) -0.004(2) 0.0024(19) 0.008(2)
N3 0.025(2) 0.032(3) 0.031(3) -0.006(2) 0.0022(19) 0.003(2)
N4 0.038(3) 0.036(3) 0.029(3) 0.003(2) 0.000(2) 0.010(2)
N5 0.029(3) 0.037(3) 0.024(2) -0.003(2) 0.0011(19) 0.003(2)
N6 0.033(3) 0.037(3) 0.026(3) -0.003(2) -0.002(2) 0.008(2)
C1 0.036(3) 0.033(4) 0.027(3) -0.002(3) -0.006(2) 0.000(3)
C2 0.036(3) 0.036(4) 0.034(3) 0.001(3) -0.002(3) 0.004(3)
C3 0.051(4) 0.064(5) 0.027(3) -0.002(3) 0.003(3) 0.004(4)
C4 0.055(4) 0.069(5) 0.025(3) 0.004(3) -0.007(3) 0.018(4)
C5 0.049(4) 0.055(5) 0.036(4) 0.004(3) -0.004(3) 0.021(3)
C6 0.049(4) 0.027(3) 0.031(3) -0.007(3) -0.001(3) 0.008(3)
C7 0.032(3) 0.055(5) 0.030(3) -0.006(3) 0.002(2) -0.005(3)
C8 0.042(4) 0.057(5) 0.052(4) -0.004(4) 0.011(3) -0.001(3)
C9 0.042(4) 0.049(5) 0.041(4) 0.000(3) 0.004(3) 0.016(3)
C10 0.046(4) 0.037(4) 0.021(3) 0.000(3) -0.002(2) 0.014(3)
C11 0.044(4) 0.050(5) 0.045(4) -0.007(3) 0.007(3) 0.013(3)
C12 0.058(4) 0.063(5) 0.040(4) -0.005(4) 0.002(3) 0.033(4)
C13 0.027(3) 0.033(4) 0.029(3) 0.000(3) 0.004(2) 0.008(2)
C14 0.025(3) 0.033(4) 0.040(3) -0.009(3) 0.005(2) 0.005(3)
C15 0.031(3) 0.028(4) 0.037(3) -0.010(3) 0.000(2) 0.000(3)
C16 0.031(3) 0.046(4) 0.025(3) 0.000(3) -0.001(2) 0.006(3)
C17 0.038(4) 0.072(6) 0.034(3) 0.001(4) 0.004(3) 0.013(3)
C18 0.039(4) 0.063(5) 0.028(3) -0.006(3) 0.009(3) 0.010(3)
C19 0.034(3) 0.065(5) 0.039(4) -0.017(3) -0.003(3) 0.006(3)
C20 0.045(4) 0.035(4) 0.055(4) -0.009(3) -0.001(3) 0.005(3)
C21 0.042(3) 0.040(4) 0.022(3) -0.002(3) 0.000(2) 0.003(3)
C22 0.056(4) 0.064(6) 0.042(4) -0.004(4) 0.020(3) -0.002(4)
C23 0.074(5) 0.071(6) 0.041(4) 0.018(4) 0.007(4) 0.034(4)
C24 0.025(3) 0.036(4) 0.027(3) -0.002(3) 0.005(2) 0.006(2)
C25 0.028(3) 0.041(4) 0.025(3) 0.001(3) 0.006(2) 0.006(3)
C26 0.029(3) 0.025(3) 0.037(3) -0.001(3) 0.000(2) 0.003(2)
C27 0.033(3) 0.040(4) 0.044(4) 0.003(3) -0.006(3) 0.008(3)
C28 0.046(4) 0.042(4) 0.056(4) 0.001(4) -0.014(3) 0.006(3)
C29 0.032(4) 0.045(5) 0.088(6) 0.013(4) -0.008(4) 0.006(3)
C30 0.030(4) 0.057(5) 0.091(6) 0.010(5) 0.008(4) 0.008(3)
C31 0.033(3) 0.036(4) 0.065(5) 0.009(4) 0.006(3) 0.013(3)
C32 0.042(4) 0.041(4) 0.045(4) 0.004(3) 0.011(3) 0.002(3)
C33 0.034(3) 0.037(4) 0.042(4) -0.007(3) -0.002(3) 0.002(3)
C34 0.046(4) 0.034(4) 0.044(4) -0.002(3) -0.003(3) 0.009(3)
C35 0.036(3) 0.028(3) 0.029(3) -0.003(3) 0.000(2) 0.007(3)
C36 0.036(3) 0.034(4) 0.029(3) -0.001(3) -0.002(2) 0.005(3)
C37 0.051(4) 0.047(5) 0.034(3) -0.001(3) 0.002(3) 0.006(3)
C38 0.057(4) 0.044(4) 0.030(3) 0.004(3) -0.007(3) 0.012(3)
C39 0.042(4) 0.031(4) 0.035(3) -0.007(3) -0.010(3) 0.007(3)
C40 0.039(3) 0.032(4) 0.027(3) -0.007(3) -0.002(2) 0.011(3)
C41 0.043(4) 0.049(5) 0.036(3) 0.009(3) 0.004(3) 0.005(3)
C42 0.066(6) 0.129(9) 0.067(6) -0.025(6) -0.012(4) 0.046(6)
C43 0.041(4) 0.073(7) 0.135(9) 0.047(6) -0.011(5) -0.009(4)
C44 0.032(3) 0.045(4) 0.032(3) -0.005(3) -0.003(2) 0.010(3)
C45 0.041(4) 0.078(6) 0.060(5) 0.005(4) 0.004(3) 0.019(4)
C46 0.053(4) 0.056(5) 0.039(4) 0.005(4) 0.007(3) 0.005(4)
C47 0.025(3) 0.029(3) 0.033(3) 0.002(3) 0.000(2) 0.005(2)
C48 0.028(3) 0.037(4) 0.031(3) 0.009(3) -0.002(2) 0.002(3)
C49 0.032(3) 0.034(4) 0.035(3) 0.008(3) -0.002(3) 0.003(3)
C50 0.040(4) 0.040(4) 0.028(3) -0.007(3) -0.003(3) 0.007(3)
C51 0.042(4) 0.058(5) 0.040(4) -0.011(3) -0.003(3) 0.002(3)
C52 0.040(4) 0.066(5) 0.032(3) -0.004(3) 0.006(3) 0.009(3)
C53 0.037(4) 0.062(5) 0.033(3) 0.011(3) -0.005(3) 0.004(3)
C54 0.051(4) 0.038(4) 0.054(4) 0.003(4) -0.009(3) 0.010(3)
C55 0.048(4) 0.038(4) 0.025(3) -0.005(3) 0.000(3) 0.011(3)
C56 0.050(4) 0.058(5) 0.043(4) -0.011(4) 0.018(3) 0.002(3)
C57 0.043(4) 0.044(4) 0.034(3) -0.011(3) -0.004(3) 0.013(3)
C58 0.034(3) 0.044(4) 0.029(3) 0.005(3) 0.005(2) 0.007(3)
C59 0.036(3) 0.037(4) 0.028(3) 0.002(3) 0.003(2) 0.008(3)
C60 0.038(3) 0.033(4) 0.044(4) 0.006(3) 0.003(3) 0.009(3)
C61 0.036(4) 0.068(6) 0.071(5) -0.011(4) 0.006(3) 0.003(4)
C62 0.036(4) 0.090(8) 0.101(7) -0.016(6) 0.003(4) 0.004(4)
C63 0.030(4) 0.076(7) 0.121(8) 0.012(6) -0.009(5) -0.002(4)
C64 0.062(5) 0.041(5) 0.089(6) 0.001(5) -0.034(5) -0.001(4)
C65 0.039(4) 0.049(5) 0.057(4) 0.004(4) -0.001(3) 0.007(3)
C66 0.047(4) 0.043(4) 0.052(4) -0.006(3) 0.011(3) 0.010(3)
C67 0.045(4) 0.042(4) 0.056(4) 0.004(4) 0.002(3) 0.012(3)
C68 0.041(4) 0.058(5) 0.052(4) 0.008(4) -0.003(3) 0.014(3)

loop_
_atom_type_symbol
_atom_type_description
_atom_type_scat_dispersion_real
_atom_type_scat_dispersion_imag
_atom_type_scat_source
C C 0.0033 0.0016 'International Tables Vol C Tables 4.2.6.8 and 6.1.1.4'
H H 0.0000 0.0000 'International Tables Vol C Tables 4.2.6.8 and 6.1.1.4'
N N 0.0061 0.0033 'International Tables Vol C Tables 4.2.6.8 and 6.1.1.4'
Si Si 0.0817 0.0704 'International Tables Vol C Tables 4.2.6.8 and 6.1.1.4'
Cl Cl 0.1484 0.1585 'International Tables Vol C Tables 4.2.6.8 and 6.1.1.4'

loop_
_geom_angle_atom_site_label_1
_geom_angle_atom_site_label_2
_geom_angle_atom_site_label_3
_geom_angle
N1 Si1 C24 116.3(3)
N1 Si1 C13 115.6(3)
C24 Si1 C13 100.4(3)
N1 Si1 Cl1 114.9(2)
C24 Si1 Cl1 108.09(18)
C13 Si1 Cl1 99.49(17)
C34 Si2 C33 108.1(3)
C34 Si2 C32 109.9(3)
C33 Si2 C32 110.9(3)
C34 Si2 C25 106.3(3)
C33 Si2 C25 112.5(3)
C32 Si2 C25 109.0(3)
N4 Si3 C58 123.4(2)
N4 Si3 C47 109.2(3)
C58 Si3 C47 99.3(3)
N4 Si3 Cl2 114.6(2)
C58 Si3 Cl2 105.0(2)
C47 Si3 Cl2 102.45(19)
C68 Si4 C66 110.3(3)
C68 Si4 C67 107.8(3)
C66 Si4 C67 109.4(3)
C68 Si4 C59 113.1(3)
C66 Si4 C59 111.6(3)
C67 Si4 C59 104.5(3)
C1 N1 Si1 165.6(5)
C13 N2 C14 109.8(5)
C13 N2 C16 123.3(5)
C14 N2 C16 126.8(5)
C13 N3 C15 110.0(5)
C13 N3 C21 122.9(5)
C15 N3 C21 126.8(5)
C35 N4 Si3 142.2(5)
C47 N5 C48 110.0(5)
C47 N5 C50 123.3(5)
C48 N5 C50 126.7(5)
C47 N6 C49 109.9(5)
C47 N6 C55 123.4(5)
C49 N6 C55 126.3(5)
N1 C1 C6 123.0(5)
N1 C1 C2 118.9(5)
C6 C1 C2 118.0(5)
C3 C2 C1 119.2(6)
C3 C2 C7 121.5(6)
C1 C2 C7 119.3(5)
C4 C3 C2 121.3(6)
C4 C3 H3 119.4
C2 C3 H3 119.4
C3 C4 C5 119.4(6)
C3 C4 H4 120.3
C5 C4 H4 120.3
C6 C5 C4 122.5(6)
C6 C5 H5 118.7
C4 C5 H5 118.7
C5 C6 C1 119.5(6)
C5 C6 C10 122.2(6)
C1 C6 C10 118.3(5)
C2 C7 C9 111.8(5)
C2 C7 C8 115.4(5)
C9 C7 C8 109.7(6)
C2 C7 H7 106.4
C9 C7 H7 106.4
C8 C7 H7 106.4
C7 C8 H8A 109.5
C7 C8 H8B 109.5
H8A C8 H8B 109.5
C7 C8 H8C 109.5
H8A C8 H8C 109.5
H8B C8 H8C 109.5
C7 C9 H9A 109.5
C7 C9 H9B 109.5
H9A C9 H9B 109.5
C7 C9 H9C 109.5
H9A C9 H9C 109.5
H9B C9 H9C 109.5
C6 C10 C11 109.9(5)
C6 C10 C12 113.7(5)
C11 C10 C12 110.3(6)
C6 C10 H10 107.6
C11 C10 H10 107.6
C12 C10 H10 107.6
C10 C11 H11A 109.5
C10 C11 H11B 109.5
H11A C11 H11B 109.5
C10 C11 H11C 109.5
H11A C11 H11C 109.5
H11B C11 H11C 109.5
C10 C12 H12A 109.5
C10 C12 H12B 109.5
H12A C12 H12B 109.5
C10 C12 H12C 109.5
H12A C12 H12C 109.5
H12B C12 H12C 109.5
N3 C13 N2 105.9(5)
N3 C13 Si1 128.0(4)
N2 C13 Si1 126.1(4)
C15 C14 N2 106.8(5)
C15 C14 C19 127.9(6)
N2 C14 C19 125.3(5)
C14 C15 N3 107.5(5)
C14 C15 C20 127.6(6)
N3 C15 C20 124.8(5)
N2 C16 C17 112.2(4)
N2 C16 C18 110.5(5)
C17 C16 C18 113.8(5)
N2 C16 H16 106.6
C17 C16 H16 106.6
C18 C16 H16 106.6
C16 C17 H17A 109.5
C16 C17 H17B 109.5
H17A C17 H17B 109.5
C16 C17 H17C 109.5
H17A C17 H17C 109.5
H17B C17 H17C 109.5
C16 C18 H18A 109.5
C16 C18 H18B 109.5
H18A C18 H18B 109.5
C16 C18 H18C 109.5
H18A C18 H18C 109.5
H18B C18 H18C 109.5
C14 C19 H19A 109.5
C14 C19 H19B 109.5
H19A C19 H19B 109.5
C14 C19 H19C 109.5
H19A C19 H19C 109.5
H19B C19 H19C 109.5
C15 C20 H20A 109.5
C15 C20 H20B 109.5
H20A C20 H20B 109.5
C15 C20 H20C 109.5
H20A C20 H20C 109.5
H20B C20 H20C 109.5
N3 C21 C22 110.8(5)
N3 C21 C23 113.3(5)
C22 C21 C23 113.9(6)
N3 C21 H21 106.1
C22 C21 H21 106.1
C23 C21 H21 106.1
C21 C22 H22A 109.5
C21 C22 H22B 109.5
H22A C22 H22B 109.5
C21 C22 H22C 109.5
H22A C22 H22C 109.5
H22B C22 H22C 109.5
C21 C23 H23A 109.5
C21 C23 H23B 109.5
H23A C23 H23B 109.5
C21 C23 H23C 109.5
H23A C23 H23C 109.5
H23B C23 H23C 109.5
C25 C24 Si1 136.9(4)
C25 C24 H24 111.5
Si1 C24 H24 111.5
C24 C25 C26 119.5(5)
C24 C25 Si2 126.6(4)
C26 C25 Si2 113.8(4)
C31 C26 C27 117.8(6)
C31 C26 C25 121.4(5)
C27 C26 C25 120.7(5)
C28 C27 C26 121.9(6)
C28 C27 H27 119.0
C26 C27 H27 119.0
C27 C28 C29 119.0(6)
C27 C28 H28 120.5
C29 C28 H28 120.5
C30 C29 C28 119.9(6)
C30 C29 H29 120.1
C28 C29 H29 120.1
C29 C30 C31 120.1(7)
C29 C30 H30 120.0
C31 C30 H30 120.0
C30 C31 C26 121.3(7)
C30 C31 H31 119.4
C26 C31 H31 119.4
Si2 C32 H32A 109.5
Si2 C32 H32B 109.5
H32A C32 H32B 109.5
Si2 C32 H32C 109.5
H32A C32 H32C 109.5
H32B C32 H32C 109.5
Si2 C33 H33A 109.5
Si2 C33 H33B 109.5
H33A C33 H33B 109.5
Si2 C33 H33C 109.5
H33A C33 H33C 109.5
H33B C33 H33C 109.5
Si2 C34 H34A 109.5
Si2 C34 H34B 109.5
H34A C34 H34B 109.5
Si2 C34 H34C 109.5
H34A C34 H34C 109.5
H34B C34 H34C 109.5
N4 C35 C40 121.1(5)
N4 C35 C36 120.7(5)
C40 C35 C36 118.1(5)
C37 C36 C35 119.4(6)
C37 C36 C41 119.3(5)
C35 C36 C41 121.2(5)
C38 C37 C36 121.9(6)
C38 C37 H37 119.1
C36 C37 H37 119.1
C37 C38 C39 119.5(6)
C37 C38 H38 120.3
C39 C38 H38 120.3
C40 C39 C38 120.7(6)
C40 C39 H39 119.7
C38 C39 H39 119.7
C39 C40 C35 120.2(5)
C39 C40 C44 120.3(5)
C35 C40 C44 119.5(5)
C36 C41 C42 110.4(6)
C36 C41 C43 112.2(6)
C42 C41 C43 112.2(7)
C36 C41 H41 107.3
C42 C41 H41 107.3
C43 C41 H41 107.3
C41 C42 H42A 109.5
C41 C42 H42B 109.5
H42A C42 H42B 109.5
C41 C42 H42C 109.5
H42A C42 H42C 109.5
H42B C42 H42C 109.5
C41 C43 H43A 109.5
C41 C43 H43B 109.5
H43A C43 H43B 109.5
C41 C43 H43C 109.5
H43A C43 H43C 109.5
H43B C43 H43C 109.5
C45 C44 C46 109.4(5)
C45 C44 C40 114.2(5)
C46 C44 C40 109.6(5)
C45 C44 H44 107.8
C46 C44 H44 107.8
C40 C44 H44 107.8
C44 C45 H45A 109.5
C44 C45 H45B 109.5
H45A C45 H45B 109.5
C44 C45 H45C 109.5
H45A C45 H45C 109.5
H45B C45 H45C 109.5
C44 C46 H46A 109.5
C44 C46 H46B 109.5
H46A C46 H46B 109.5
C44 C46 H46C 109.5
H46A C46 H46C 109.5
H46B C46 H46C 109.5
N6 C47 N5 105.8(5)
N6 C47 Si3 129.4(4)
N5 C47 Si3 124.9(5)
C49 C48 N5 107.3(5)
C49 C48 C53 127.0(6)
N5 C48 C53 125.6(6)
C48 C49 N6 107.0(6)
C48 C49 C54 127.7(6)
N6 C49 C54 125.2(6)
N5 C50 C52 111.5(5)
N5 C50 C51 111.8(5)
C52 C50 C51 112.7(5)
N5 C50 H50 106.8
C52 C50 H50 106.8
C51 C50 H50 106.8
C50 C51 H51A 109.5
C50 C51 H51B 109.5
H51A C51 H51B 109.5
C50 C51 H51C 109.5
H51A C51 H51C 109.5
H51B C51 H51C 109.5
C50 C52 H52A 109.5
C50 C52 H52B 109.5
H52A C52 H52B 109.5
C50 C52 H52C 109.5
H52A C52 H52C 109.5
H52B C52 H52C 109.5
C48 C53 H53A 109.5
C48 C53 H53B 109.5
H53A C53 H53B 109.5
C48 C53 H53C 109.5
H53A C53 H53C 109.5
H53B C53 H53C 109.5
C49 C54 H54A 109.5
C49 C54 H54B 109.5
H54A C54 H54B 109.5
C49 C54 H54C 109.5
H54A C54 H54C 109.5
H54B C54 H54C 109.5
N6 C55 C57 112.8(5)
N6 C55 C56 109.9(5)
C57 C55 C56 113.7(6)
N6 C55 H55 106.7
C57 C55 H55 106.7
C56 C55 H55 106.7
C55 C56 H56A 109.5
C55 C56 H56B 109.5
H56A C56 H56B 109.5
C55 C56 H56C 109.5
H56A C56 H56C 109.5
H56B C56 H56C 109.5
C55 C57 H57A 109.5
C55 C57 H57B 109.5
H57A C57 H57B 109.5
C55 C57 H57C 109.5
H57A C57 H57C 109.5
H57B C57 H57C 109.5
C59 C58 Si3 134.3(5)
C59 C58 H58 112.8
Si3 C58 H58 112.8
C58 C59 C60 117.6(6)
C58 C59 Si4 128.7(5)
C60 C59 Si4 113.7(5)
C65 C60 C61 117.5(6)
C65 C60 C59 122.7(6)
C61 C60 C59 119.8(6)
C62 C61 C60 120.5(8)
C62 C61 H61 119.7
C60 C61 H61 119.7
C63 C62 C61 121.4(8)
C63 C62 H62 119.3
C61 C62 H62 119.3
C62 C63 C64 119.8(7)
C62 C63 H63 120.1
C64 C63 H63 120.1
C65 C64 C63 118.8(8)
C65 C64 H64 120.6
C63 C64 H64 120.6
C60 C65 C64 122.0(7)
C60 C65 H65 119.0
C64 C65 H65 119.0
Si4 C66 H66A 109.5
Si4 C66 H66B 109.5
H66A C66 H66B 109.5
Si4 C66 H66C 109.5
H66A C66 H66C 109.5
H66B C66 H66C 109.5
Si4 C67 H67A 109.5
Si4 C67 H67B 109.5
H67A C67 H67B 109.5
Si4 C67 H67C 109.5
H67A C67 H67C 109.5
H67B C67 H67C 109.5
Si4 C68 H68A 109.5
Si4 C68 H68B 109.5
H68A C68 H68B 109.5
Si4 C68 H68C 109.5
H68A C68 H68C 109.5
H68B C68 H68C 109.5

loop_
_geom_bond_atom_site_label_1
_geom_bond_atom_site_label_2
_geom_bond_distance
Si1 N1 1.598(5)
Si1 C24 1.865(6)
Si1 C13 1.979(6)
Si1 Cl1 2.143(2)
Si2 C34 1.877(7)
Si2 C33 1.880(6)
Si2 C32 1.886(6)
Si2 C25 1.927(6)
Si3 N4 1.606(5)
Si3 C58 1.897(6)
Si3 C47 1.956(6)
Si3 Cl2 2.156(2)
Si4 C68 1.875(7)
Si4 C66 1.884(7)
Si4 C67 1.890(6)
Si4 C59 1.910(7)
N1 C1 1.368(7)
N2 C13 1.377(7)
N2 C14 1.408(8)
N2 C16 1.510(7)
N3 C13 1.365(7)
N3 C15 1.404(7)
N3 C21 1.505(7)
N4 C35 1.408(7)
N5 C47 1.384(7)
N5 C48 1.388(8)
N5 C50 1.498(8)
N6 C47 1.367(8)
N6 C49 1.405(7)
N6 C55 1.493(7)
C1 C6 1.433(9)
C1 C2 1.446(8)
C2 C3 1.417(8)
C2 C7 1.512(9)
C3 C4 1.378(9)
C3 H3 0.9500
C4 C5 1.388(9)
C4 H4 0.9500
C5 C6 1.386(8)
C5 H5 0.9500
C6 C10 1.536(8)
C7 C9 1.541(9)
C7 C8 1.544(8)
C7 H7 1.0000
C8 H8A 0.9800
C8 H8B 0.9800
C8 H8C 0.9800
C9 H9A 0.9800
C9 H9B 0.9800
C9 H9C 0.9800
C10 C11 1.543(8)
C10 C12 1.547(9)
C10 H10 1.0000
C11 H11A 0.9800
C11 H11B 0.9800
C11 H11C 0.9800
C12 H12A 0.9800
C12 H12B 0.9800
C12 H12C 0.9800
C14 C15 1.358(8)
C14 C19 1.520(8)
C15 C20 1.497(8)
C16 C17 1.523(8)
C16 C18 1.545(8)
C16 H16 1.0000
C17 H17A 0.9800
C17 H17B 0.9800
C17 H17C 0.9800
C18 H18A 0.9800
C18 H18B 0.9800
C18 H18C 0.9800
C19 H19A 0.9800
C19 H19B 0.9800
C19 H19C 0.9800
C20 H20A 0.9800
C20 H20B 0.9800
C20 H20C 0.9800
C21 C22 1.526(8)
C21 C23 1.533(9)
C21 H21 1.0000
C22 H22A 0.9800
C22 H22B 0.9800
C22 H22C 0.9800
C23 H23A 0.9800
C23 H23B 0.9800
C23 H23C 0.9800
C24 C25 1.350(8)
C24 H24 0.9500
C25 C26 1.509(8)
C26 C31 1.398(8)
C26 C27 1.401(8)
C27 C28 1.390(9)
C27 H27 0.9500
C28 C29 1.409(10)
C28 H28 0.9500
C29 C30 1.388(10)
C29 H29 0.9500
C30 C31 1.394(9)
C30 H30 0.9500
C31 H31 0.9500
C32 H32A 0.9800
C32 H32B 0.9800
C32 H32C 0.9800
C33 H33A 0.9800
C33 H33B 0.9800
C33 H33C 0.9800
C34 H34A 0.9800
C34 H34B 0.9800
C34 H34C 0.9800
C35 C40 1.421(8)
C35 C36 1.443(8)
C36 C37 1.399(8)
C36 C41 1.520(9)
C37 C38 1.378(9)
C37 H37 0.9500
C38 C39 1.409(8)
C38 H38 0.9500
C39 C40 1.402(8)
C39 H39 0.9500
C40 C44 1.549(8)
C41 C42 1.534(11)
C41 C43 1.536(9)
C41 H41 1.0000
C42 H42A 0.9800
C42 H42B 0.9800
C42 H42C 0.9800
C43 H43A 0.9800
C43 H43B 0.9800
C43 H43C 0.9800
C44 C45 1.524(9)
C44 C46 1.533(9)
C44 H44 1.0000
C45 H45A 0.9800
C45 H45B 0.9800
C45 H45C 0.9800
C46 H46A 0.9800
C46 H46B 0.9800
C46 H46C 0.9800
C48 C49 1.370(8)
C48 C53 1.525(8)
C49 C54 1.514(9)
C50 C52 1.541(8)
C50 C51 1.543(8)
C50 H50 1.0000
C51 H51A 0.9800
C51 H51B 0.9800
C51 H51C 0.9800
C52 H52A 0.9800
C52 H52B 0.9800
C52 H52C 0.9800
C53 H53A 0.9800
C53 H53B 0.9800
C53 H53C 0.9800
C54 H54A 0.9800
C54 H54B 0.9800
C54 H54C 0.9800
C55 C57 1.524(8)
C55 C56 1.547(8)
C55 H55 1.0000
C56 H56A 0.9800
C56 H56B 0.9800
C56 H56C 0.9800
C57 H57A 0.9800
C57 H57B 0.9800
C57 H57C 0.9800
C58 C59 1.349(9)
C58 H58 0.9500
C59 C60 1.509(8)
C60 C65 1.396(9)
C60 C61 1.408(9)
C61 C62 1.395(10)
C61 H61 0.9500
C62 C63 1.365(13)
C62 H62 0.9500
C63 C64 1.406(12)
C63 H63 0.9500
C64 C65 1.402(9)
C64 H64 0.9500
C65 H65 0.9500
C66 H66A 0.9800
C66 H66B 0.9800
C66 H66C 0.9800
C67 H67A 0.9800
C67 H67B 0.9800
C67 H67C 0.9800
C68 H68A 0.9800
C68 H68B 0.9800
C68 H68C 0.9800

loop_
_geom_torsion_atom_site_label_1
_geom_torsion_atom_site_label_2
_geom_torsion_atom_site_label_3
_geom_torsion_atom_site_label_4
_geom_torsion
C24 Si1 N1 C1 155.2(17)
C13 Si1 N1 C1 37.9(18)
Cl1 Si1 N1 C1 -77.2(18)
C58 Si3 N4 C35 -62.9(8)
C47 Si3 N4 C35 -178.7(6)
Cl2 Si3 N4 C35 67.1(7)
Si1 N1 C1 C6 47(2)
Si1 N1 C1 C2 -130.4(16)
N1 C1 C2 C3 -179.8(6)
C6 C1 C2 C3 2.4(9)
N1 C1 C2 C7 -0.1(9)
C6 C1 C2 C7 -177.9(5)
C1 C2 C3 C4 0.0(10)
C7 C2 C3 C4 -179.7(6)
C2 C3 C4 C5 -1.8(11)
C3 C4 C5 C6 1.0(12)
C4 C5 C6 C1 1.5(11)
C4 C5 C6 C10 179.2(6)
N1 C1 C6 C5 179.1(6)
C2 C1 C6 C5 -3.2(9)
N1 C1 C6 C10 1.3(9)
C2 C1 C6 C10 179.0(5)
C3 C2 C7 C9 102.6(7)
C1 C2 C7 C9 -77.0(7)
C3 C2 C7 C8 -23.7(9)
C1 C2 C7 C8 156.6(6)
C5 C6 C10 C11 -91.0(7)
C1 C6 C10 C11 86.7(7)
C5 C6 C10 C12 33.2(9)
C1 C6 C10 C12 -149.1(6)
C15 N3 C13 N2 0.0(6)
C21 N3 C13 N2 -173.6(5)
C15 N3 C13 Si1 179.2(4)
C21 N3 C13 Si1 5.5(8)
C14 N2 C13 N3 -0.1(6)
C16 N2 C13 N3 -178.6(4)
C14 N2 C13 Si1 -179.2(4)
C16 N2 C13 Si1 2.3(8)
N1 Si1 C13 N3 2.9(6)
C24 Si1 C13 N3 -123.0(5)
Cl1 Si1 C13 N3 126.5(5)
N1 Si1 C13 N2 -178.1(5)
C24 Si1 C13 N2 56.0(5)
Cl1 Si1 C13 N2 -54.5(5)
C13 N2 C14 C15 0.1(6)
C16 N2 C14 C15 178.5(5)
C13 N2 C14 C19 178.5(5)
C16 N2 C14 C19 -3.1(9)
N2 C14 C15 N3 0.0(6)
C19 C14 C15 N3 -178.4(6)
N2 C14 C15 C20 -177.3(6)
C19 C14 C15 C20 4.3(10)
C13 N3 C15 C14 0.0(6)
C21 N3 C15 C14 173.4(5)
C13 N3 C15 C20 177.4(6)
C21 N3 C15 C20 -9.3(9)
C13 N2 C16 C17 -121.5(6)
C14 N2 C16 C17 60.2(8)
C13 N2 C16 C18 110.3(6)
C14 N2 C16 C18 -67.9(7)
C13 N3 C21 C22 105.7(6)
C15 N3 C21 C22 -66.8(8)
C13 N3 C21 C23 -124.9(6)
C15 N3 C21 C23 62.6(8)
N1 Si1 C24 C25 87.1(7)
C13 Si1 C24 C25 -147.5(6)
Cl1 Si1 C24 C25 -43.9(7)
Si1 C24 C25 C26 -177.6(5)
Si1 C24 C25 Si2 -1.8(9)
C34 Si2 C25 C24 -153.8(5)
C33 Si2 C25 C24 -35.7(6)
C32 Si2 C25 C24 87.8(6)
C34 Si2 C25 C26 22.3(5)
C33 Si2 C25 C26 140.4(4)
C32 Si2 C25 C26 -96.1(5)
C24 C25 C26 C31 58.7(8)
Si2 C25 C26 C31 -117.7(5)
C24 C25 C26 C27 -121.4(6)
Si2 C25 C26 C27 62.2(7)
C31 C26 C27 C28 -0.2(10)
C25 C26 C27 C28 179.9(6)
C26 C27 C28 C29 1.4(10)
C27 C28 C29 C30 -2.2(11)
C28 C29 C30 C31 1.8(12)
C29 C30 C31 C26 -0.6(11)
C27 C26 C31 C30 -0.2(10)
C25 C26 C31 C30 179.7(6)
Si3 N4 C35 C40 -93.9(8)
Si3 N4 C35 C36 91.1(8)
N4 C35 C36 C37 179.7(6)
C40 C35 C36 C37 4.6(9)
N4 C35 C36 C41 0.6(9)
C40 C35 C36 C41 -174.6(6)
C35 C36 C37 C38 -1.6(10)
C41 C36 C37 C38 177.6(6)
C36 C37 C38 C39 -0.4(11)
C37 C38 C39 C40 -0.6(10)
C38 C39 C40 C35 3.7(9)
C38 C39 C40 C44 -176.8(6)
N4 C35 C40 C39 179.2(6)
C36 C35 C40 C39 -5.6(9)
N4 C35 C40 C44 -0.2(9)
C36 C35 C40 C44 174.9(5)
C37 C36 C41 C42 -70.2(8)
C35 C36 C41 C42 108.9(7)
C37 C36 C41 C43 55.7(9)
C35 C36 C41 C43 -125.1(7)
C39 C40 C44 C45 -20.9(9)
C35 C40 C44 C45 158.6(6)
C39 C40 C44 C46 102.2(7)
C35 C40 C44 C46 -78.3(7)
C49 N6 C47 N5 -0.6(6)
C55 N6 C47 N5 -174.1(5)
C49 N6 C47 Si3 179.2(4)
C55 N6 C47 Si3 5.8(8)
C48 N5 C47 N6 1.0(6)
C50 N5 C47 N6 -178.5(4)
C48 N5 C47 Si3 -178.8(4)
C50 N5 C47 Si3 1.7(7)
N4 Si3 C47 N6 8.1(6)
C58 Si3 C47 N6 -122.3(5)
Cl2 Si3 C47 N6 130.0(5)
N4 Si3 C47 N5 -172.1(4)
C58 Si3 C47 N5 57.5(5)
Cl2 Si3 C47 N5 -50.2(5)
C47 N5 C48 C49 -1.0(6)
C50 N5 C48 C49 178.4(5)
C47 N5 C48 C53 178.3(5)
C50 N5 C48 C53 -2.2(8)
N5 C48 C49 N6 0.6(6)
C53 C48 C49 N6 -178.7(5)
N5 C48 C49 C54 -176.7(5)
C53 C48 C49 C54 3.9(10)
C47 N6 C49 C48 0.0(6)
C55 N6 C49 C48 173.2(5)
C47 N6 C49 C54 177.4(5)
C55 N6 C49 C54 -9.3(9)
C47 N5 C50 C52 108.8(6)
C48 N5 C50 C52 -70.6(7)
C47 N5 C50 C51 -124.0(6)
C48 N5 C50 C51 56.6(7)
C47 N6 C55 C57 -128.8(6)
C49 N6 C55 C57 58.8(8)
C47 N6 C55 C56 103.2(6)
C49 N6 C55 C56 -69.1(7)
N4 Si3 C58 C59 88.8(7)
C47 Si3 C58 C59 -150.8(6)
Cl2 Si3 C58 C59 -45.1(6)
Si3 C58 C59 C60 177.3(4)
Si3 C58 C59 Si4 -6.1(9)
C68 Si4 C59 C58 -30.3(6)
C66 Si4 C59 C58 94.7(6)
C67 Si4 C59 C58 -147.2(5)
C68 Si4 C59 C60 146.4(4)
C66 Si4 C59 C60 -88.6(5)
C67 Si4 C59 C60 29.5(5)
C58 C59 C60 C65 -113.5(7)
Si4 C59 C60 C65 69.5(7)
C58 C59 C60 C61 67.1(8)
Si4 C59 C60 C61 -110.0(6)
C65 C60 C61 C62 -0.1(11)
C59 C60 C61 C62 179.4(7)
C60 C61 C62 C63 -0.3(14)
C61 C62 C63 C64 0.0(14)
C62 C63 C64 C65 0.5(13)
C61 C60 C65 C64 0.7(10)
C59 C60 C65 C64 -178.8(6)
C63 C64 C65 C60 -0.9(11)
